data_4079896
loop_
_publ_author_name
'Shekar, Sukesh'
'Brown, Seth N.'

_publ_section_title
;
 Migrations of Alkyl and Aryl Groups from Silicon to Nitrogen in Silylated
 Aryloxyiminoquinones
;
_journal_issue 2
_journal_name_full Organometallics
_journal_page_first 556
_journal_paper_doi 10.1021/om301028c
_journal_volume 32
_journal_year 2013
_chemical_formula_moiety 'C56 H80 N2 O4 Pb, 2 (C H Cl3)'
_chemical_formula_sum 'C58 H82 Cl6 N2 O4 Pb'
_chemical_formula_weight 1291.15
_chemical_name_common 'Pb(ONO-Q)2 . 2 CHCl3'
_chemical_name_systematic
;
 Bis[2-(3,5-di-tert-butyl-o-quinoneiminato)-4,6-di-tert-
butylphenoxy]lead(II) dichloroform solvate
;
_space_group_IT_number 2
_symmetry_cell_setting triclinic
_symmetry_space_group_name_Hall '-P 1'
_symmetry_space_group_name_H-M 'P -1'
_atom_sites_solution_hydrogens geom
_atom_sites_solution_primary heavy
_atom_sites_solution_secondary difmap
_audit_creation_method SHELXL-97
_cell_angle_alpha 103.694(7)
_cell_angle_beta 90.075(5)
_cell_angle_gamma 106.822(7)
_cell_formula_units_Z 2
_cell_length_a 11.1201(11)
_cell_length_b 12.8168(15)
_cell_length_c 23.1726(19)
_cell_measurement_reflns_used 9909
_cell_measurement_temperature 100(2)
_cell_measurement_theta_max 26.097
_cell_measurement_theta_min 2.534
_cell_volume 3062.8(6)
_computing_cell_refinement 'APEX2/SAINT (Bruker, 2004)'
_computing_data_collection 'APEX2 (Bruker, 2004)'
_computing_data_reduction 'SAINT/XPREP (Bruker, 2004; Sheldrick, 2003)'
_computing_molecular_graphics 'XP (Sheldrick, 1998)'
_computing_publication_material 'XCIF (Sheldrick, 2001)'
_computing_structure_refinement 'XL (Sheldrick, 2001)'
_computing_structure_solution 'XS (Sheldrick, 2001)'
_diffrn_ambient_temperature 100(2)
_diffrn_detector_area_resol_mean 8.33
_diffrn_measured_fraction_theta_full 0.990
_diffrn_measured_fraction_theta_max 0.990
_diffrn_measurement_device_type 'Bruker APEX-II CCD'
_diffrn_measurement_method '\f and \w scans'
_diffrn_radiation_monochromator graphite
_diffrn_radiation_source 'fine-focus sealed tube'
_diffrn_radiation_type MoK\a
_diffrn_radiation_wavelength 0.71073
_diffrn_reflns_av_R_equivalents 0.0382
_diffrn_reflns_av_sigmaI/netI 0.0437
_diffrn_reflns_limit_h_max 13
_diffrn_reflns_limit_h_min -12
_diffrn_reflns_limit_k_max 16
_diffrn_reflns_limit_k_min -16
_diffrn_reflns_limit_l_max 28
_diffrn_reflns_limit_l_min -28
_diffrn_reflns_number 44531
_diffrn_reflns_theta_full 26.45
_diffrn_reflns_theta_max 26.45
_diffrn_reflns_theta_min 0.91
_exptl_absorpt_coefficient_mu 3.060
_exptl_absorpt_correction_T_max 0.8449
_exptl_absorpt_correction_T_min 0.6354
_exptl_absorpt_correction_type multi-scan
_exptl_absorpt_process_details
;
Blessing, R. H. (1995) Acta Cryst. A51, 33-38.

Sheldrick, G.M. (2008) SADABS v2008/1. Bruker AXS Inc. 
Madison, WI USA.
;
_exptl_crystal_colour 'red-green dichroic'
_exptl_crystal_density_diffrn 1.400
_exptl_crystal_density_method 'not measured'
_exptl_crystal_description block
_exptl_crystal_F_000 1320
_exptl_crystal_recrystallization_method
;
 Crystals were grown by slow evaporation from chloroform.
;
_exptl_crystal_size_max 0.16
_exptl_crystal_size_mid 0.15
_exptl_crystal_size_min 0.06
_refine_diff_density_max 1.182
_refine_diff_density_min -1.016
_refine_diff_density_rms 0.097
_refine_ls_extinction_method none
_refine_ls_goodness_of_fit_ref 1.025
_refine_ls_hydrogen_treatment constr
_refine_ls_matrix_type full
_refine_ls_number_parameters 657
_refine_ls_number_reflns 12473
_refine_ls_number_restraints 0
_refine_ls_restrained_S_all 1.025
_refine_ls_R_factor_all 0.0377
_refine_ls_R_factor_gt 0.0299
_refine_ls_shift/su_max 0.001
_refine_ls_shift/su_mean 0.000
_refine_ls_structure_factor_coef Fsqd
_refine_ls_weighting_details 'calc w=1/[\s^2^(Fo^2^)+(0.0299P)^2^+2.6707P] where P=(Fo^2^+2Fc^2^)/3'
_refine_ls_weighting_scheme calc
_refine_ls_wR_factor_gt 0.0633
_refine_ls_wR_factor_ref 0.0662
_reflns_number_gt 11062
_reflns_number_total 12473
_reflns_threshold_expression >2sigma(I)
_cod_data_source_file om301028c_si_002.cif
_cod_data_source_block pbq2
_cod_depositor_comments
;
The following automatic conversions were performed:

'_symmetry_cell_setting' value 'Triclinic' changed to 'triclinic'
according to /home/saulius/struct/CIF-dictionaries/cif_core.dic
dictionary named 'cif_core.dic' version 2.4.2 from 2011-04-26.

Automatic conversion script
Id: cif_fix_values 1891 2012-01-12 08:04:46Z andrius 
;
_cod_original_cell_volume 3062.8(5)
_cod_original_sg_symbol_H-M P-1
_cod_database_code 4079896

loop_
_symmetry_equiv_pos_as_xyz
'x, y, z'
'-x, -y, -z'

loop_
_atom_site_label
_atom_site_type_symbol
_atom_site_fract_x
_atom_site_fract_y
_atom_site_fract_z
_atom_site_U_iso_or_equiv
_atom_site_adp_type
_atom_site_occupancy
_atom_site_symmetry_multiplicity
_atom_site_calc_flag
_atom_site_refinement_flags
_atom_site_disorder_assembly
_atom_site_disorder_group
Pb Pb 0.296016(11) 0.156814(10) 0.273973(5) 0.01414(4) Uani 1 1 d . . .
O1 O 0.4006(2) 0.27738(17) 0.22158(9) 0.0178(5) Uani 1 1 d . . .
N1 N 0.2630(2) 0.0725(2) 0.16071(11) 0.0159(6) Uani 1 1 d . . .
O2 O 0.1742(2) -0.07454(18) 0.22639(10) 0.0234(5) Uani 1 1 d . . .
N2 N 0.5103(2) 0.2707(2) 0.33318(11) 0.0144(5) Uani 1 1 d . . .
O3 O 0.4434(2) 0.06543(17) 0.25845(10) 0.0201(5) Uani 1 1 d . . .
O4 O 0.3193(2) 0.35587(18) 0.35892(10) 0.0226(5) Uani 1 1 d . . .
C11 C 0.2891(3) 0.1573(3) 0.13149(13) 0.0156(6) Uani 1 1 d . . .
C12 C 0.3604(3) 0.2641(2) 0.16666(13) 0.0155(6) Uani 1 1 d . . .
C13 C 0.3892(3) 0.3568(3) 0.13960(14) 0.0192(7) Uani 1 1 d . . .
C14 C 0.3347(3) 0.3390(3) 0.08347(14) 0.0218(7) Uani 1 1 d . . .
H14 H 0.3533 0.4009 0.0657 0.026 Uiso 1 1 calc R . .
C15 C 0.2534(3) 0.2358(3) 0.05045(14) 0.0203(7) Uani 1 1 d . A .
C16 C 0.2355(3) 0.1455(3) 0.07455(14) 0.0197(7) Uani 1 1 d . . .
H16 H 0.1858 0.0734 0.0524 0.024 Uiso 1 1 calc R . .
C17 C 0.4782(4) 0.4705(3) 0.17322(15) 0.0289(9) Uani 1 1 d . . .
C171 C 0.4195(4) 0.5183(3) 0.22927(15) 0.0327(9) Uani 1 1 d . . .
H17A H 0.4768 0.5914 0.2505 0.049 Uiso 1 1 calc R . .
H17B H 0.4050 0.4664 0.2553 0.049 Uiso 1 1 calc R . .
H17C H 0.3391 0.5278 0.2179 0.049 Uiso 1 1 calc R . .
C172 C 0.5034(5) 0.5557(3) 0.13512(17) 0.0486(13) Uani 1 1 d . . .
H17D H 0.5609 0.6274 0.1578 0.073 Uiso 1 1 calc R . .
H17E H 0.4239 0.5670 0.1241 0.073 Uiso 1 1 calc R . .
H17F H 0.5417 0.5274 0.0990 0.073 Uiso 1 1 calc R . .
C173 C 0.6043(3) 0.4567(3) 0.19028(17) 0.0347(9) Uani 1 1 d . . .
H17G H 0.6613 0.5300 0.2114 0.052 Uiso 1 1 calc R . .
H17H H 0.6416 0.4267 0.1542 0.052 Uiso 1 1 calc R . .
H17I H 0.5911 0.4046 0.2162 0.052 Uiso 1 1 calc R . .
C18 C 0.1845(3) 0.2304(3) -0.00768(15) 0.0289(8) Uani 1 1 d . . .
C181 C 0.2783(8) 0.2516(9) -0.0526(3) 0.055(2) Uani 0.610(5) 1 d P A 1
H18A H 0.3479 0.3194 -0.0351 0.082 Uiso 0.610(5) 1 calc PR A 1
H18B H 0.2378 0.2624 -0.0874 0.082 Uiso 0.610(5) 1 calc PR A 1
H18C H 0.3110 0.1871 -0.0649 0.082 Uiso 0.610(5) 1 calc PR A 1
C182 C 0.0787(7) 0.1321(5) -0.0287(3) 0.0398(17) Uani 0.610(5) 1 d P A 1
H18D H 0.0230 0.1217 0.0035 0.060 Uiso 0.610(5) 1 calc PR A 1
H18E H 0.1085 0.0661 -0.0419 0.060 Uiso 0.610(5) 1 calc PR A 1
H18F H 0.0323 0.1415 -0.0622 0.060 Uiso 0.610(5) 1 calc PR A 1
C183 C 0.1318(7) 0.3376(6) 0.0045(3) 0.0396(14) Uani 0.610(5) 1 d P A 1
H18G H 0.2018 0.4067 0.0187 0.059 Uiso 0.610(5) 1 calc PR A 1
H18H H 0.0703 0.3315 0.0347 0.059 Uiso 0.610(5) 1 calc PR A 1
H18I H 0.0911 0.3400 -0.0325 0.059 Uiso 0.610(5) 1 calc PR A 1
C184 C 0.0598(11) 0.2429(13) 0.0046(5) 0.055(2) Uani 0.390(5) 1 d P A 2
H18J H 0.0191 0.1929 0.0296 0.082 Uiso 0.390(5) 1 calc PR A 2
H18K H 0.0084 0.2232 -0.0330 0.082 Uiso 0.390(5) 1 calc PR A 2
H18L H 0.0685 0.3210 0.0255 0.082 Uiso 0.390(5) 1 calc PR A 2
C185 C 0.2561(13) 0.2957(10) -0.0466(6) 0.0398(17) Uani 0.390(5) 1 d P A 2
H18M H 0.2029 0.2848 -0.0826 0.060 Uiso 0.390(5) 1 calc PR A 2
H18N H 0.3300 0.2706 -0.0577 0.060 Uiso 0.390(5) 1 calc PR A 2
H18O H 0.2835 0.3756 -0.0257 0.060 Uiso 0.390(5) 1 calc PR A 2
C186 C 0.1481(11) 0.0974(9) -0.0499(5) 0.0396(14) Uani 0.390(5) 1 d P A 2
H18P H 0.0991 0.0458 -0.0275 0.059 Uiso 0.390(5) 1 calc PR A 2
H18Q H 0.2258 0.0784 -0.0605 0.059 Uiso 0.390(5) 1 calc PR A 2
H18R H 0.0984 0.0907 -0.0862 0.059 Uiso 0.390(5) 1 calc PR A 2
C21 C 0.2439(3) -0.0340(3) 0.13523(14) 0.0168(7) Uani 1 1 d . . .
C22 C 0.1902(3) -0.1122(3) 0.17402(14) 0.0175(7) Uani 1 1 d . . .
C23 C 0.1543(3) -0.2338(3) 0.14568(14) 0.0186(7) Uani 1 1 d . . .
C24 C 0.1903(3) -0.2652(3) 0.09018(14) 0.0199(7) Uani 1 1 d . . .
H24 H 0.1681 -0.3436 0.0721 0.024 Uiso 1 1 calc R . .
C25 C 0.2599(3) -0.1897(3) 0.05583(14) 0.0193(7) Uani 1 1 d . . .
C26 C 0.2797(3) -0.0784(3) 0.07756(14) 0.0194(7) Uani 1 1 d . . .
H26 H 0.3183 -0.0282 0.0540 0.023 Uiso 1 1 calc R . .
C27 C 0.0803(3) -0.3172(3) 0.17948(14) 0.0222(7) Uani 1 1 d . . .
C271 C 0.1564(3) -0.3098(3) 0.23602(15) 0.0255(8) Uani 1 1 d . . .
H27A H 0.1072 -0.3640 0.2571 0.038 Uiso 1 1 calc R . .
H27B H 0.1760 -0.2336 0.2619 0.038 Uiso 1 1 calc R . .
H27C H 0.2350 -0.3272 0.2254 0.038 Uiso 1 1 calc R . .
C272 C 0.0489(4) -0.4383(3) 0.14146(17) 0.0398(10) Uani 1 1 d . . .
H27D H 0.0014 -0.4901 0.1642 0.060 Uiso 1 1 calc R . .
H27E H 0.1271 -0.4562 0.1306 0.060 Uiso 1 1 calc R . .
H27F H -0.0020 -0.4463 0.1052 0.060 Uiso 1 1 calc R . .
C273 C -0.0440(3) -0.2922(3) 0.19542(17) 0.0328(9) Uani 1 1 d . . .
H27G H -0.0918 -0.3456 0.2172 0.049 Uiso 1 1 calc R . .
H27H H -0.0934 -0.2996 0.1588 0.049 Uiso 1 1 calc R . .
H27I H -0.0261 -0.2154 0.2204 0.049 Uiso 1 1 calc R . .
C28 C 0.3096(3) -0.2421(3) -0.00172(15) 0.0249(8) Uani 1 1 d . . .
C281 C 0.3905(4) -0.1538(3) -0.03063(18) 0.0467(12) Uani 1 1 d . . .
H28A H 0.3406 -0.1072 -0.0398 0.070 Uiso 1 1 calc R . .
H28B H 0.4196 -0.1910 -0.0675 0.070 Uiso 1 1 calc R . .
H28C H 0.4633 -0.1062 -0.0032 0.070 Uiso 1 1 calc R . .
C282 C 0.3896(4) -0.3134(3) 0.01238(18) 0.0407(10) Uani 1 1 d . . .
H28D H 0.3386 -0.3711 0.0309 0.061 Uiso 1 1 calc R . .
H28E H 0.4620 -0.2650 0.0398 0.061 Uiso 1 1 calc R . .
H28F H 0.4195 -0.3497 -0.0245 0.061 Uiso 1 1 calc R . .
C283 C 0.1987(4) -0.3188(3) -0.04577(16) 0.0388(10) Uani 1 1 d . . .
H28G H 0.1467 -0.3765 -0.0276 0.058 Uiso 1 1 calc R . .
H28H H 0.2308 -0.3550 -0.0820 0.058 Uiso 1 1 calc R . .
H28I H 0.1477 -0.2739 -0.0559 0.058 Uiso 1 1 calc R . .
C31 C 0.5968(3) 0.2123(2) 0.32565(13) 0.0144(6) Uani 1 1 d . . .
C32 C 0.5564(3) 0.1049(2) 0.28482(13) 0.0152(6) Uani 1 1 d . . .
C33 C 0.6431(3) 0.0404(2) 0.27320(14) 0.0155(6) Uani 1 1 d . . .
C34 C 0.7535(3) 0.0783(3) 0.30836(14) 0.0172(7) Uani 1 1 d . . .
H34 H 0.8099 0.0342 0.3014 0.021 Uiso 1 1 calc R . .
C35 C 0.7894(3) 0.1783(3) 0.35425(13) 0.0176(7) Uani 1 1 d . . .
C36 C 0.7121(3) 0.2458(3) 0.36098(14) 0.0160(7) Uani 1 1 d . . .
H36 H 0.7361 0.3161 0.3897 0.019 Uiso 1 1 calc R . .
C37 C 0.6093(3) -0.0691(3) 0.22418(16) 0.0241(8) Uani 1 1 d . . .
C371 C 0.7181(3) -0.1204(3) 0.21595(17) 0.0297(8) Uani 1 1 d . . .
H37A H 0.6930 -0.1904 0.1844 0.045 Uiso 1 1 calc R . .
H37B H 0.7395 -0.1364 0.2533 0.045 Uiso 1 1 calc R . .
H37C H 0.7916 -0.0672 0.2048 0.045 Uiso 1 1 calc R . .
C372 C 0.4957(4) -0.1544(3) 0.2406(2) 0.0415(11) Uani 1 1 d . . .
H37D H 0.4249 -0.1229 0.2462 0.062 Uiso 1 1 calc R . .
H37E H 0.5175 -0.1713 0.2777 0.062 Uiso 1 1 calc R . .
H37F H 0.4720 -0.2237 0.2086 0.062 Uiso 1 1 calc R . .
C373 C 0.5799(4) -0.0445(3) 0.16474(16) 0.0361(10) Uani 1 1 d . . .
H37G H 0.5099 -0.0118 0.1686 0.054 Uiso 1 1 calc R . .
H37H H 0.5565 -0.1147 0.1333 0.054 Uiso 1 1 calc R . .
H37I H 0.6545 0.0086 0.1544 0.054 Uiso 1 1 calc R . .
C38 C 0.9047(3) 0.2027(3) 0.39641(14) 0.0214(7) Uani 1 1 d . . .
C381 C 0.8748(4) 0.1157(3) 0.43437(16) 0.0318(9) Uani 1 1 d . . .
H38A H 0.8523 0.0396 0.4081 0.048 Uiso 1 1 calc R . .
H38B H 0.8042 0.1245 0.4583 0.048 Uiso 1 1 calc R . .
H38C H 0.9490 0.1276 0.4608 0.048 Uiso 1 1 calc R . .
C382 C 1.0195(3) 0.1921(4) 0.36243(17) 0.0352(9) Uani 1 1 d . . .
H38D H 1.0001 0.1171 0.3353 0.053 Uiso 1 1 calc R . .
H38E H 1.0905 0.2033 0.3907 0.053 Uiso 1 1 calc R . .
H38F H 1.0419 0.2492 0.3395 0.053 Uiso 1 1 calc R . .
C383 C 0.9391(3) 0.3203(3) 0.43782(16) 0.0296(8) Uani 1 1 d . . .
H38G H 1.0138 0.3322 0.4640 0.044 Uiso 1 1 calc R . .
H38H H 0.8686 0.3281 0.4620 0.044 Uiso 1 1 calc R . .
H38I H 0.9572 0.3763 0.4141 0.044 Uiso 1 1 calc R . .
C41 C 0.5371(3) 0.3806(2) 0.35288(13) 0.0146(6) Uani 1 1 d . . .
C42 C 0.4271(3) 0.4207(2) 0.37024(13) 0.0149(6) Uani 1 1 d . . .
C43 C 0.4532(3) 0.5394(3) 0.40302(13) 0.0169(7) Uani 1 1 d . . .
C44 C 0.5713(3) 0.6070(3) 0.40447(14) 0.0183(7) Uani 1 1 d . . .
H44 H 0.5877 0.6840 0.4246 0.022 Uiso 1 1 calc R . .
C45 C 0.6760(3) 0.5721(3) 0.37773(13) 0.0169(7) Uani 1 1 d . . .
C46 C 0.6587(3) 0.4617(3) 0.35542(13) 0.0159(7) Uani 1 1 d . . .
H46 H 0.7281 0.4366 0.3410 0.019 Uiso 1 1 calc R . .
C47 C 0.3466(3) 0.5790(3) 0.43338(15) 0.0203(7) Uani 1 1 d . . .
C471 C 0.3952(3) 0.7011(3) 0.46964(17) 0.0290(8) Uani 1 1 d . . .
H47A H 0.3253 0.7243 0.4887 0.044 Uiso 1 1 calc R . .
H47B H 0.4318 0.7496 0.4432 0.044 Uiso 1 1 calc R . .
H47C H 0.4598 0.7079 0.5003 0.044 Uiso 1 1 calc R . .
C472 C 0.2922(3) 0.5057(3) 0.47603(16) 0.0268(8) Uani 1 1 d . . .
H47D H 0.2602 0.4268 0.4536 0.040 Uiso 1 1 calc R . .
H47E H 0.2233 0.5297 0.4957 0.040 Uiso 1 1 calc R . .
H47F H 0.3583 0.5135 0.5061 0.040 Uiso 1 1 calc R . .
C473 C 0.2441(3) 0.5700(3) 0.38670(16) 0.0271(8) Uani 1 1 d . . .
H47G H 0.2112 0.4918 0.3634 0.041 Uiso 1 1 calc R . .
H47H H 0.2799 0.6183 0.3601 0.041 Uiso 1 1 calc R . .
H47I H 0.1756 0.5941 0.4067 0.041 Uiso 1 1 calc R . .
C48 C 0.7982(3) 0.6632(3) 0.37708(14) 0.0201(7) Uani 1 1 d . . .
C481 C 0.7741(3) 0.7397(3) 0.33947(15) 0.0262(8) Uani 1 1 d . . .
H48A H 0.7447 0.6952 0.2987 0.039 Uiso 1 1 calc R . .
H48B H 0.8525 0.7991 0.3388 0.039 Uiso 1 1 calc R . .
H48C H 0.7099 0.7737 0.3568 0.039 Uiso 1 1 calc R . .
C482 C 0.8444(4) 0.7348(3) 0.44020(16) 0.0335(9) Uani 1 1 d . . .
H48D H 0.7789 0.7670 0.4577 0.050 Uiso 1 1 calc R . .
H48E H 0.9209 0.7955 0.4388 0.050 Uiso 1 1 calc R . .
H48F H 0.8629 0.6876 0.4646 0.050 Uiso 1 1 calc R . .
C483 C 0.9007(3) 0.6136(3) 0.35009(18) 0.0309(9) Uani 1 1 d . . .
H48G H 0.8714 0.5676 0.3096 0.046 Uiso 1 1 calc R . .
H48H H 0.9196 0.5668 0.3746 0.046 Uiso 1 1 calc R . .
H48I H 0.9769 0.6747 0.3488 0.046 Uiso 1 1 calc R . .
C01 C 0.6501(4) 1.0129(3) 0.61295(18) 0.0421(10) Uani 1 1 d . . .
H01 H 0.6458 1.0198 0.6567 0.050 Uiso 1 1 calc R . .
Cl1 Cl 0.68796(12) 0.88979(9) 0.58082(5) 0.0482(3) Uani 1 1 d . . .
Cl2 Cl 0.76381(12) 1.13145(9) 0.60221(5) 0.0575(3) Uani 1 1 d . . .
Cl3 Cl 0.50180(12) 1.00412(12) 0.58276(7) 0.0659(4) Uani 1 1 d . . .
C02 C 1.0674(4) 0.7558(4) 0.78282(19) 0.0473(12) Uani 0.722(2) 1 d P B 1
H02 H 1.0860 0.7909 0.7483 0.057 Uiso 0.722(2) 1 calc PR B 1
Cl4 Cl 1.18597(12) 0.69773(10) 0.79302(5) 0.0548(3) Uani 0.722(2) 1 d P B 1
Cl5 Cl 0.91175(16) 0.66259(16) 0.76994(9) 0.0577(5) Uani 0.722(2) 1 d P B 1
Cl6 Cl 1.0661(2) 0.86649(19) 0.84932(11) 0.0580(5) Uani 0.722(2) 1 d P B 1
C021 C 1.0674(4) 0.7558(4) 0.78282(19) 0.0473(12) Uani 0.278(2) 1 d P B 2
H021 H 1.0939 0.8076 0.7559 0.057 Uiso 0.278(2) 1 calc PR B 2
Cl41 Cl 1.18597(12) 0.69773(10) 0.79302(5) 0.0548(3) Uani 0.278(2) 1 d P B 2
Cl51 Cl 0.9614(4) 0.6221(4) 0.7414(3) 0.0577(5) Uani 0.278(2) 1 d P B 2
Cl61 Cl 1.0295(7) 0.8173(5) 0.8404(3) 0.0580(5) Uani 0.278(2) 1 d P B 2

loop_
_atom_site_aniso_label
_atom_site_aniso_U_11
_atom_site_aniso_U_22
_atom_site_aniso_U_33
_atom_site_aniso_U_23
_atom_site_aniso_U_13
_atom_site_aniso_U_12
Pb 0.01374(7) 0.01324(6) 0.01504(6) 0.00347(4) 0.00040(4) 0.00343(4)
O1 0.0222(12) 0.0132(11) 0.0158(11) 0.0045(9) -0.0030(9) 0.0010(9)
N1 0.0177(14) 0.0132(13) 0.0161(13) 0.0054(11) -0.0008(11) 0.0021(11)
O2 0.0325(14) 0.0171(12) 0.0172(12) 0.0034(9) 0.0053(10) 0.0028(10)
N2 0.0177(14) 0.0130(13) 0.0128(13) 0.0042(10) 0.0014(11) 0.0042(11)
O3 0.0177(12) 0.0131(11) 0.0266(12) -0.0015(9) -0.0052(10) 0.0054(9)
O4 0.0135(12) 0.0188(12) 0.0302(13) -0.0019(10) -0.0005(10) 0.0028(10)
C11 0.0154(17) 0.0152(16) 0.0162(16) 0.0063(12) 0.0010(13) 0.0027(13)
C12 0.0186(17) 0.0145(15) 0.0164(16) 0.0053(12) 0.0048(13) 0.0083(13)
C13 0.0289(19) 0.0150(16) 0.0168(16) 0.0040(13) 0.0081(14) 0.0113(14)
C14 0.034(2) 0.0196(17) 0.0188(17) 0.0111(14) 0.0101(15) 0.0130(15)
C15 0.0175(18) 0.0288(18) 0.0175(16) 0.0090(14) 0.0044(13) 0.0085(14)
C16 0.0164(17) 0.0183(17) 0.0208(17) 0.0020(13) -0.0010(13) 0.0020(13)
C17 0.049(2) 0.0128(17) 0.0213(18) 0.0051(14) 0.0094(17) 0.0035(16)
C171 0.060(3) 0.0178(18) 0.0212(18) 0.0021(14) 0.0085(18) 0.0156(18)
C172 0.101(4) 0.0112(18) 0.023(2) 0.0036(15) 0.012(2) 0.001(2)
C173 0.033(2) 0.025(2) 0.027(2) -0.0035(16) 0.0044(17) -0.0116(16)
C18 0.027(2) 0.044(2) 0.0205(18) 0.0139(16) -0.0006(15) 0.0138(17)
C181 0.050(4) 0.113(7) 0.022(3) 0.032(4) 0.004(3) 0.042(5)
C182 0.050(4) 0.030(3) 0.035(3) 0.012(3) -0.024(3) 0.003(3)
C183 0.047(4) 0.036(3) 0.037(3) 0.006(3) -0.017(3) 0.016(3)
C184 0.050(4) 0.113(7) 0.022(3) 0.032(4) 0.004(3) 0.042(5)
C185 0.050(4) 0.030(3) 0.035(3) 0.012(3) -0.024(3) 0.003(3)
C186 0.047(4) 0.036(3) 0.037(3) 0.006(3) -0.017(3) 0.016(3)
C21 0.0146(17) 0.0157(16) 0.0168(16) 0.0047(13) -0.0039(13) -0.0010(13)
C22 0.0173(17) 0.0149(16) 0.0171(17) 0.0027(13) -0.0011(13) 0.0012(13)
C23 0.0189(18) 0.0133(16) 0.0199(17) 0.0038(13) 0.0007(13) -0.0004(13)
C24 0.0211(18) 0.0120(15) 0.0202(17) -0.0009(13) 0.0004(14) -0.0011(13)
C25 0.0154(17) 0.0190(17) 0.0178(16) 0.0021(13) -0.0002(13) -0.0017(13)
C26 0.0202(18) 0.0165(16) 0.0177(16) 0.0057(13) 0.0012(13) -0.0015(13)
C27 0.0244(19) 0.0164(17) 0.0205(17) 0.0050(13) 0.0046(14) -0.0026(14)
C271 0.030(2) 0.0210(18) 0.0241(18) 0.0095(15) 0.0057(15) 0.0027(15)
C272 0.062(3) 0.0140(18) 0.028(2) 0.0020(15) 0.0071(19) -0.0094(18)
C273 0.027(2) 0.037(2) 0.037(2) 0.0220(18) 0.0069(17) 0.0023(17)
C28 0.027(2) 0.0196(17) 0.0193(17) -0.0017(14) 0.0064(15) -0.0012(15)
C281 0.063(3) 0.028(2) 0.037(2) 0.0038(18) 0.031(2) -0.002(2)
C282 0.040(2) 0.040(2) 0.036(2) -0.0059(18) 0.0082(19) 0.0145(19)
C283 0.037(2) 0.043(2) 0.0202(19) -0.0074(17) 0.0062(17) -0.0016(19)
C31 0.0153(16) 0.0134(15) 0.0144(15) 0.0047(12) 0.0028(12) 0.0030(12)
C32 0.0148(17) 0.0132(15) 0.0178(16) 0.0067(12) 0.0017(13) 0.0021(12)
C33 0.0166(17) 0.0117(15) 0.0182(16) 0.0045(12) 0.0014(13) 0.0035(12)
C34 0.0179(17) 0.0165(16) 0.0209(17) 0.0075(13) 0.0053(13) 0.0084(13)
C35 0.0165(17) 0.0213(17) 0.0138(15) 0.0056(13) 0.0012(13) 0.0030(13)
C36 0.0158(17) 0.0136(15) 0.0163(16) 0.0025(12) 0.0003(13) 0.0017(13)
C37 0.0209(19) 0.0154(16) 0.032(2) -0.0060(14) -0.0038(15) 0.0087(14)
C371 0.028(2) 0.0185(17) 0.038(2) -0.0071(15) -0.0080(16) 0.0117(15)
C372 0.025(2) 0.0145(18) 0.078(3) 0.0010(19) -0.001(2) 0.0044(16)
C373 0.039(2) 0.040(2) 0.026(2) -0.0126(17) -0.0117(17) 0.0236(19)
C38 0.0153(17) 0.0265(18) 0.0209(17) 0.0037(14) -0.0033(14) 0.0057(14)
C381 0.035(2) 0.031(2) 0.028(2) 0.0083(16) -0.0092(17) 0.0079(17)
C382 0.021(2) 0.050(3) 0.029(2) -0.0004(18) -0.0033(16) 0.0114(18)
C383 0.0213(19) 0.028(2) 0.033(2) -0.0034(16) -0.0103(16) 0.0063(15)
C41 0.0175(17) 0.0161(16) 0.0091(14) 0.0025(12) 0.0001(12) 0.0038(13)
C42 0.0152(17) 0.0153(16) 0.0140(15) 0.0032(12) 0.0009(13) 0.0046(13)
C43 0.0224(18) 0.0145(16) 0.0125(15) 0.0017(12) -0.0011(13) 0.0050(13)
C44 0.0211(18) 0.0136(15) 0.0178(16) 0.0022(13) -0.0026(13) 0.0029(13)
C45 0.0169(17) 0.0187(16) 0.0138(15) 0.0057(13) -0.0029(13) 0.0018(13)
C46 0.0158(17) 0.0199(17) 0.0126(15) 0.0049(13) 0.0004(12) 0.0054(13)
C47 0.0212(18) 0.0142(16) 0.0235(18) 0.0011(13) 0.0043(14) 0.0049(13)
C471 0.029(2) 0.0149(17) 0.037(2) -0.0041(15) 0.0056(16) 0.0066(15)
C472 0.027(2) 0.0244(19) 0.0268(19) 0.0026(15) 0.0094(15) 0.0069(15)
C473 0.0205(19) 0.0268(19) 0.033(2) 0.0009(16) -0.0024(15) 0.0110(15)
C48 0.0179(18) 0.0173(16) 0.0227(17) 0.0073(14) 0.0018(14) -0.0003(13)
C481 0.031(2) 0.0169(17) 0.0271(19) 0.0079(14) 0.0025(16) 0.0001(15)
C482 0.028(2) 0.035(2) 0.025(2) 0.0076(16) -0.0062(16) -0.0091(17)
C483 0.0196(19) 0.0264(19) 0.045(2) 0.0168(17) 0.0053(17) -0.0016(15)
C01 0.063(3) 0.041(2) 0.032(2) 0.0201(19) 0.014(2) 0.022(2)
Cl1 0.0683(8) 0.0351(6) 0.0421(6) 0.0093(5) 0.0015(5) 0.0170(5)
Cl2 0.0695(8) 0.0380(6) 0.0515(7) 0.0144(5) -0.0068(6) -0.0075(6)
Cl3 0.0515(8) 0.0702(9) 0.0893(10) 0.0440(8) 0.0100(7) 0.0191(6)
C02 0.041(3) 0.055(3) 0.038(2) 0.026(2) -0.007(2) -0.009(2)
Cl4 0.0632(8) 0.0589(7) 0.0488(7) 0.0225(6) 0.0211(6) 0.0205(6)
Cl5 0.0316(10) 0.0565(11) 0.0844(14) 0.0377(10) -0.0078(8) -0.0043(7)
Cl6 0.0518(15) 0.0579(16) 0.0637(12) 0.0131(13) 0.0187(10) 0.0169(11)
C021 0.041(3) 0.055(3) 0.038(2) 0.026(2) -0.007(2) -0.009(2)
Cl41 0.0632(8) 0.0589(7) 0.0488(7) 0.0225(6) 0.0211(6) 0.0205(6)
Cl51 0.0316(10) 0.0565(11) 0.0844(14) 0.0377(10) -0.0078(8) -0.0043(7)
Cl61 0.0518(15) 0.0579(16) 0.0637(12) 0.0131(13) 0.0187(10) 0.0169(11)

loop_
_atom_type_symbol
_atom_type_description
_atom_type_scat_dispersion_real
_atom_type_scat_dispersion_imag
_atom_type_scat_source
C C 0.0033 0.0016 'International Tables Vol C Tables 4.2.6.8 and 6.1.1.4'
H H 0.0000 0.0000 'International Tables Vol C Tables 4.2.6.8 and 6.1.1.4'
N N 0.0061 0.0033 'International Tables Vol C Tables 4.2.6.8 and 6.1.1.4'
O O 0.0106 0.0060 'International Tables Vol C Tables 4.2.6.8 and 6.1.1.4'
Cl Cl 0.1484 0.1585 'International Tables Vol C Tables 4.2.6.8 and 6.1.1.4'
Pb Pb -3.3944 10.1111 'International Tables Vol C Tables 4.2.6.8 and 6.1.1.4'

loop_
_geom_angle_atom_site_label_1
_geom_angle_atom_site_label_2
_geom_angle_atom_site_label_3
_geom_angle
O1 Pb O3 90.09(8)
O1 Pb N1 66.90(8)
O3 Pb N1 78.26(8)
O1 Pb N2 72.83(7)
O3 Pb N2 66.64(8)
N1 Pb N2 125.63(8)
O1 Pb O4 81.81(7)
O3 Pb O4 125.49(7)
N1 Pb O4 141.41(7)
N2 Pb O4 59.43(7)
O1 Pb O2 125.22(7)
O3 Pb O2 71.33(7)
N1 Pb O2 59.12(7)
N2 Pb O2 134.19(7)
O4 Pb O2 150.51(7)
C12 O1 Pb 119.30(18)
C21 N1 C11 125.0(3)
C21 N1 Pb 124.2(2)
C11 N1 Pb 109.94(18)
C22 O2 Pb 115.86(19)
C41 N2 C31 125.1(3)
C41 N2 Pb 119.44(19)
C31 N2 Pb 112.77(18)
C32 O3 Pb 124.07(18)
C42 O4 Pb 115.16(19)
N1 C11 C16 123.8(3)
N1 C11 C12 114.6(3)
C16 C11 C12 121.0(3)
O1 C12 C11 121.3(3)
O1 C12 C13 120.8(3)
C11 C12 C13 117.8(3)
C14 C13 C12 117.7(3)
C14 C13 C17 122.5(3)
C12 C13 C17 119.7(3)
C13 C14 C15 124.7(3)
C13 C14 H14 117.6
C15 C14 H14 117.6
C16 C15 C14 116.9(3)
C16 C15 C18 123.2(3)
C14 C15 C18 119.7(3)
C15 C16 C11 121.3(3)
C15 C16 H16 119.4
C11 C16 H16 119.4
C173 C17 C172 107.9(3)
C173 C17 C13 109.8(3)
C172 C17 C13 111.5(3)
C173 C17 C171 110.0(3)
C172 C17 C171 107.7(3)
C13 C17 C171 109.9(3)
C17 C171 H17A 109.5
C17 C171 H17B 109.5
H17A C171 H17B 109.5
C17 C171 H17C 109.5
H17A C171 H17C 109.5
H17B C171 H17C 109.5
C17 C172 H17D 109.5
C17 C172 H17E 109.5
H17D C172 H17E 109.5
C17 C172 H17F 109.5
H17D C172 H17F 109.5
H17E C172 H17F 109.5
C17 C173 H17G 109.5
C17 C173 H17H 109.5
H17G C173 H17H 109.5
C17 C173 H17I 109.5
H17G C173 H17I 109.5
H17H C173 H17I 109.5
C185 C18 C184 116.6(7)
C182 C18 C181 114.0(6)
C182 C18 C15 115.1(4)
C185 C18 C15 116.8(5)
C184 C18 C15 109.1(5)
C181 C18 C15 108.9(4)
C182 C18 C183 107.2(4)
C181 C18 C183 104.0(5)
C15 C18 C183 106.8(3)
C185 C18 C186 102.8(7)
C184 C18 C186 101.9(7)
C15 C18 C186 108.0(4)
C18 C181 H18A 109.5
C18 C181 H18B 109.5
H18A C181 H18B 109.5
C18 C181 H18C 109.5
H18A C181 H18C 109.5
H18B C181 H18C 109.5
C18 C182 H18D 109.5
C18 C182 H18E 109.5
H18D C182 H18E 109.5
C18 C182 H18F 109.5
H18D C182 H18F 109.5
H18E C182 H18F 109.5
C18 C183 H18G 109.5
C18 C183 H18H 109.5
H18G C183 H18H 109.5
C18 C183 H18I 109.5
H18G C183 H18I 109.5
H18H C183 H18I 109.5
C18 C184 H18J 109.5
C18 C184 H18K 109.5
H18J C184 H18K 109.5
C18 C184 H18L 109.5
H18J C184 H18L 109.5
H18K C184 H18L 109.5
C18 C185 H18M 109.5
C18 C185 H18N 109.5
H18M C185 H18N 109.5
C18 C185 H18O 109.5
H18M C185 H18O 109.5
H18N C185 H18O 109.5
C18 C186 H18P 109.5
C18 C186 H18Q 109.5
H18P C186 H18Q 109.5
C18 C186 H18R 109.5
H18P C186 H18R 109.5
H18Q C186 H18R 109.5
N1 C21 C26 125.8(3)
N1 C21 C22 114.6(3)
C26 C21 C22 119.3(3)
O2 C22 C23 122.7(3)
O2 C22 C21 120.3(3)
C23 C22 C21 116.9(3)
C24 C23 C22 117.1(3)
C24 C23 C27 123.3(3)
C22 C23 C27 119.6(3)
C23 C24 C25 125.7(3)
C23 C24 H24 117.1
C25 C24 H24 117.1
C26 C25 C24 118.2(3)
C26 C25 C28 124.5(3)
C24 C25 C28 117.3(3)
C25 C26 C21 121.5(3)
C25 C26 H26 119.2
C21 C26 H26 119.2
C23 C27 C271 110.8(3)
C23 C27 C272 111.2(3)
C271 C27 C272 107.5(3)
C23 C27 C273 109.2(3)
C271 C27 C273 110.0(3)
C272 C27 C273 108.0(3)
C27 C271 H27A 109.5
C27 C271 H27B 109.5
H27A C271 H27B 109.5
C27 C271 H27C 109.5
H27A C271 H27C 109.5
H27B C271 H27C 109.5
C27 C272 H27D 109.5
C27 C272 H27E 109.5
H27D C272 H27E 109.5
C27 C272 H27F 109.5
H27D C272 H27F 109.5
H27E C272 H27F 109.5
C27 C273 H27G 109.5
C27 C273 H27H 109.5
H27G C273 H27H 109.5
C27 C273 H27I 109.5
H27G C273 H27I 109.5
H27H C273 H27I 109.5
C281 C28 C25 112.2(3)
C281 C28 C282 108.5(3)
C25 C28 C282 108.8(3)
C281 C28 C283 109.0(3)
C25 C28 C283 109.5(3)
C282 C28 C283 108.6(3)
C28 C281 H28A 109.5
C28 C281 H28B 109.5
H28A C281 H28B 109.5
C28 C281 H28C 109.5
H28A C281 H28C 109.5
H28B C281 H28C 109.5
C28 C282 H28D 109.5
C28 C282 H28E 109.5
H28D C282 H28E 109.5
C28 C282 H28F 109.5
H28D C282 H28F 109.5
H28E C282 H28F 109.5
C28 C283 H28G 109.5
C28 C283 H28H 109.5
H28G C283 H28H 109.5
C28 C283 H28I 109.5
H28G C283 H28I 109.5
H28H C283 H28I 109.5
N2 C31 C36 124.2(3)
N2 C31 C32 115.2(3)
C36 C31 C32 120.1(3)
O3 C32 C31 121.2(3)
O3 C32 C33 120.4(3)
C31 C32 C33 118.4(3)
C34 C33 C32 117.7(3)
C34 C33 C37 122.1(3)
C32 C33 C37 120.1(3)
C33 C34 C35 124.7(3)
C33 C34 H34 117.7
C35 C34 H34 117.7
C36 C35 C34 117.2(3)
C36 C35 C38 122.9(3)
C34 C35 C38 119.7(3)
C35 C36 C31 121.0(3)
C35 C36 H36 119.5
C31 C36 H36 119.5
C371 C37 C372 108.3(3)
C371 C37 C33 111.8(3)
C372 C37 C33 109.3(3)
C371 C37 C373 107.6(3)
C372 C37 C373 110.7(3)
C33 C37 C373 109.1(3)
C37 C371 H37A 109.5
C37 C371 H37B 109.5
H37A C371 H37B 109.5
C37 C371 H37C 109.5
H37A C371 H37C 109.5
H37B C371 H37C 109.5
C37 C372 H37D 109.5
C37 C372 H37E 109.5
H37D C372 H37E 109.5
C37 C372 H37F 109.5
H37D C372 H37F 109.5
H37E C372 H37F 109.5
C37 C373 H37G 109.5
C37 C373 H37H 109.5
H37G C373 H37H 109.5
C37 C373 H37I 109.5
H37G C373 H37I 109.5
H37H C373 H37I 109.5
C35 C38 C383 112.4(3)
C35 C38 C382 111.5(3)
C383 C38 C382 107.6(3)
C35 C38 C381 107.9(3)
C383 C38 C381 108.8(3)
C382 C38 C381 108.6(3)
C38 C381 H38A 109.5
C38 C381 H38B 109.5
H38A C381 H38B 109.5
C38 C381 H38C 109.5
H38A C381 H38C 109.5
H38B C381 H38C 109.5
C38 C382 H38D 109.5
C38 C382 H38E 109.5
H38D C382 H38E 109.5
C38 C382 H38F 109.5
H38D C382 H38F 109.5
H38E C382 H38F 109.5
C38 C383 H38G 109.5
C38 C383 H38H 109.5
H38G C383 H38H 109.5
C38 C383 H38I 109.5
H38G C383 H38I 109.5
H38H C383 H38I 109.5
N2 C41 C46 126.3(3)
N2 C41 C42 114.5(3)
C46 C41 C42 119.1(3)
O4 C42 C43 122.3(3)
O4 C42 C41 120.7(3)
C43 C42 C41 117.0(3)
C44 C43 C42 117.2(3)
C44 C43 C47 123.6(3)
C42 C43 C47 119.1(3)
C43 C44 C45 125.4(3)
C43 C44 H44 117.3
C45 C44 H44 117.3
C46 C45 C44 118.1(3)
C46 C45 C48 124.2(3)
C44 C45 C48 117.7(3)
C45 C46 C41 121.2(3)
C45 C46 H46 119.4
C41 C46 H46 119.4
C471 C47 C472 108.1(3)
C471 C47 C43 111.1(3)
C472 C47 C43 108.5(3)
C471 C47 C473 108.6(3)
C472 C47 C473 110.4(3)
C43 C47 C473 110.2(3)
C47 C471 H47A 109.5
C47 C471 H47B 109.5
H47A C471 H47B 109.5
C47 C471 H47C 109.5
H47A C471 H47C 109.5
H47B C471 H47C 109.5
C47 C472 H47D 109.5
C47 C472 H47E 109.5
H47D C472 H47E 109.5
C47 C472 H47F 109.5
H47D C472 H47F 109.5
H47E C472 H47F 109.5
C47 C473 H47G 109.5
C47 C473 H47H 109.5
H47G C473 H47H 109.5
C47 C473 H47I 109.5
H47G C473 H47I 109.5
H47H C473 H47I 109.5
C45 C48 C483 111.7(3)
C45 C48 C482 110.4(3)
C483 C48 C482 109.2(3)
C45 C48 C481 108.7(3)
C483 C48 C481 108.4(3)
C482 C48 C481 108.3(3)
C48 C481 H48A 109.5
C48 C481 H48B 109.5
H48A C481 H48B 109.5
C48 C481 H48C 109.5
H48A C481 H48C 109.5
H48B C481 H48C 109.5
C48 C482 H48D 109.5
C48 C482 H48E 109.5
H48D C482 H48E 109.5
C48 C482 H48F 109.5
H48D C482 H48F 109.5
H48E C482 H48F 109.5
C48 C483 H48G 109.5
C48 C483 H48H 109.5
H48G C483 H48H 109.5
C48 C483 H48I 109.5
H48G C483 H48I 109.5
H48H C483 H48I 109.5
Cl2 C01 Cl1 111.4(2)
Cl2 C01 Cl3 110.5(2)
Cl1 C01 Cl3 109.4(2)
Cl2 C01 H01 108.5
Cl1 C01 H01 108.5
Cl3 C01 H01 108.5
Cl4 C02 Cl5 116.4(3)
Cl4 C02 Cl6 109.6(2)
Cl5 C02 Cl6 105.8(3)
Cl4 C02 H02 108.3
Cl5 C02 H02 108.3
Cl6 C02 H02 108.3

loop_
_geom_bond_atom_site_label_1
_geom_bond_atom_site_label_2
_geom_bond_distance
Pb O1 2.251(2)
Pb O3 2.258(2)
Pb N1 2.572(3)
Pb N2 2.592(2)
Pb O4 2.773(2)
Pb O2 2.822(2)
O1 C12 1.304(4)
N1 C21 1.307(4)
N1 C11 1.374(4)
O2 C22 1.229(4)
N2 C41 1.317(4)
N2 C31 1.368(4)
O3 C32 1.301(4)
O4 C42 1.231(4)
C11 C16 1.404(4)
C11 C12 1.417(4)
C12 C13 1.428(4)
C13 C14 1.374(5)
C13 C17 1.529(5)
C14 C15 1.407(5)
C14 H14 0.9500
C15 C16 1.365(4)
C15 C18 1.526(4)
C16 H16 0.9500
C17 C173 1.526(5)
C17 C172 1.527(5)
C17 C171 1.532(5)
C171 H17A 0.9800
C171 H17B 0.9800
C171 H17C 0.9800
C172 H17D 0.9800
C172 H17E 0.9800
C172 H17F 0.9800
C173 H17G 0.9800
C173 H17H 0.9800
C173 H17I 0.9800
C18 C182 1.435(7)
C18 C185 1.456(14)
C18 C184 1.462(11)
C18 C181 1.490(9)
C18 C183 1.610(7)
C18 C186 1.685(11)
C181 H18A 0.9800
C181 H18B 0.9800
C181 H18C 0.9800
C182 H18D 0.9800
C182 H18E 0.9800
C182 H18F 0.9800
C183 H18G 0.9800
C183 H18H 0.9800
C183 H18I 0.9800
C184 H18J 0.9800
C184 H18K 0.9800
C184 H18L 0.9800
C185 H18M 0.9800
C185 H18N 0.9800
C185 H18O 0.9800
C186 H18P 0.9800
C186 H18Q 0.9800
C186 H18R 0.9800
C21 C26 1.428(4)
C21 C22 1.500(4)
C22 C23 1.475(4)
C23 C24 1.351(4)
C23 C27 1.523(4)
C24 C25 1.450(4)
C24 H24 0.9500
C25 C26 1.348(4)
C25 C28 1.526(4)
C26 H26 0.9500
C27 C271 1.528(5)
C27 C272 1.531(5)
C27 C273 1.533(5)
C271 H27A 0.9800
C271 H27B 0.9800
C271 H27C 0.9800
C272 H27D 0.9800
C272 H27E 0.9800
C272 H27F 0.9800
C273 H27G 0.9800
C273 H27H 0.9800
C273 H27I 0.9800
C28 C281 1.520(5)
C28 C282 1.531(5)
C28 C283 1.533(5)
C281 H28A 0.9800
C281 H28B 0.9800
C281 H28C 0.9800
C282 H28D 0.9800
C282 H28E 0.9800
C282 H28F 0.9800
C283 H28G 0.9800
C283 H28H 0.9800
C283 H28I 0.9800
C31 C36 1.418(4)
C31 C32 1.420(4)
C32 C33 1.428(4)
C33 C34 1.368(4)
C33 C37 1.530(4)
C34 C35 1.410(4)
C34 H34 0.9500
C35 C36 1.371(4)
C35 C38 1.522(4)
C36 H36 0.9500
C37 C371 1.527(4)
C37 C372 1.528(5)
C37 C373 1.539(5)
C371 H37A 0.9800
C371 H37B 0.9800
C371 H37C 0.9800
C372 H37D 0.9800
C372 H37E 0.9800
C372 H37F 0.9800
C373 H37G 0.9800
C373 H37H 0.9800
C373 H37I 0.9800
C38 C383 1.523(5)
C38 C382 1.523(5)
C38 C381 1.543(5)
C381 H38A 0.9800
C381 H38B 0.9800
C381 H38C 0.9800
C382 H38D 0.9800
C382 H38E 0.9800
C382 H38F 0.9800
C383 H38G 0.9800
C383 H38H 0.9800
C383 H38I 0.9800
C41 C46 1.438(4)
C41 C42 1.480(4)
C42 C43 1.473(4)
C43 C44 1.343(4)
C43 C47 1.530(4)
C44 C45 1.453(4)
C44 H44 0.9500
C45 C46 1.343(4)
C45 C48 1.516(4)
C46 H46 0.9500
C47 C471 1.528(4)
C47 C472 1.529(5)
C47 C473 1.531(5)
C471 H47A 0.9800
C471 H47B 0.9800
C471 H47C 0.9800
C472 H47D 0.9800
C472 H47E 0.9800
C472 H47F 0.9800
C473 H47G 0.9800
C473 H47H 0.9800
C473 H47I 0.9800
C48 C483 1.525(5)
C48 C482 1.528(5)
C48 C481 1.532(4)
C481 H48A 0.9800
C481 H48B 0.9800
C481 H48C 0.9800
C482 H48D 0.9800
C482 H48E 0.9800
C482 H48F 0.9800
C483 H48G 0.9800
C483 H48H 0.9800
C483 H48I 0.9800
C01 Cl2 1.742(4)
C01 Cl1 1.747(4)
C01 Cl3 1.753(5)
C01 H01 1.0000
C02 Cl4 1.732(5)
C02 Cl5 1.773(4)
C02 Cl6 1.834(5)
C02 H02 1.0000
